data_7249949
loop_
_publ_author_name
'Lai, Kuei-Hung'
'Chung, Hsiao-Ling'
'Chen, You-Ying'
'Zheng, Li-Guo'
'Su, Jui-Hsin'
'El-Shazly, Mohamed'

_publ_section_title
;
 Insights into the structural diversity of cembranoids from Sarcophyton
 glaucum and their bioactivity
;
_journal_issue 6
_journal_name_full 'RSC Advances'
_journal_page_first 4702
_journal_page_last 4707
_journal_paper_doi 10.1039/D5RA00208G
_journal_volume 15
_journal_year 2025
_chemical_absolute_configuration ad
_chemical_formula_sum 'C20 H28 O3'
_chemical_formula_weight 316.42
_chemical_name_systematic 'sarsolilide A'
_space_group_crystal_system orthorhombic
_space_group_IT_number 19
_space_group_name_Hall 'P 2ac 2ab'
_space_group_name_H-M_alt 'P 21 21 21'
_atom_sites_solution_hydrogens geom
_audit_creation_method SHELXL-2019/1
_audit_update_record
;
2024-11-11 deposited with the CCDC.	2025-01-30 downloaded from the CCDC.
;
_cell_angle_alpha 90
_cell_angle_beta 90
_cell_angle_gamma 90
_cell_formula_units_Z 4
_cell_length_a 10.9227(3)
_cell_length_b 11.4366(3)
_cell_length_c 14.0387(4)
_cell_measurement_reflns_used 11079
_cell_measurement_temperature 200(2)
_cell_measurement_theta_max 74.34
_cell_measurement_theta_min 4.99
_cell_volume 1753.69(8)
_computing_cell_refinement 'SAINT V8.40B (Bruker AXS LLC, 2019)'
_computing_data_collection 'Bruker Instrument Service vV6.2.16'
_computing_data_reduction 'SAINT V8.40B (Bruker AXS LLC, 2019)'
_computing_molecular_graphics 'shelXle (C.B. Huebschle, rev 1503)'
_computing_publication_material 'Bruker APEX5 v2023.9-4'
_computing_structure_refinement 'SHELXL-2019/1 (Sheldrick, 2019)'
_computing_structure_solution 'XT, VERSION 2018/2'
_diffrn_ambient_temperature 200(2)
_diffrn_measured_fraction_theta_full 1.000
_diffrn_measured_fraction_theta_max 0.993
_diffrn_measurement_device_type 'Bruker D8 VENTURE (PHOTON III C14 COMS-10cmx14cm)'
_diffrn_measurement_method '\f and \w scans'
_diffrn_radiation_type CuK\a
_diffrn_radiation_wavelength 1.54178
_diffrn_reflns_av_R_equivalents 0.0292
_diffrn_reflns_av_unetI/netI 0.0220
_diffrn_reflns_Laue_measured_fraction_full 1.000
_diffrn_reflns_Laue_measured_fraction_max 0.993
_diffrn_reflns_limit_h_max 13
_diffrn_reflns_limit_h_min -12
_diffrn_reflns_limit_k_max 11
_diffrn_reflns_limit_k_min -13
_diffrn_reflns_limit_l_max 17
_diffrn_reflns_limit_l_min -17
_diffrn_reflns_number 15840
_diffrn_reflns_point_group_measured_fraction_full 1.000
_diffrn_reflns_point_group_measured_fraction_max 0.988
_diffrn_reflns_theta_full 67.679
_diffrn_reflns_theta_max 74.394
_diffrn_reflns_theta_min 4.988
_exptl_absorpt_coefficient_mu 0.622
_exptl_absorpt_correction_T_max 0.9154
_exptl_absorpt_correction_T_min 0.7309
_exptl_absorpt_correction_type multi-scan
_exptl_absorpt_process_details
; 
Krause, L., Herbst-Irmer, R., Sheldrick, G. M., Stalke, D. (2015). 
"Comparison of silver and molybdenum microfocus X-ray sources for 
single-crystal structure determination" 
J. Appl. Cryst. 48, 3-10. 
doi:10.1107/S1600576714022985 
;
_exptl_crystal_colour colourless
_exptl_crystal_density_diffrn 1.198
_exptl_crystal_description prism
_exptl_crystal_F_000 688
_exptl_crystal_size_max 0.171
_exptl_crystal_size_mid 0.142
_exptl_crystal_size_min 0.109
_refine_diff_density_max 0.167
_refine_diff_density_min -0.165
_refine_diff_density_rms 0.031
_refine_ls_abs_structure_details
; 
 Flack x determined using 1459 quotients [(I+)-(I-)]/[(I+)+(I-)] 
 (Parsons, Flack and Wagner, Acta Cryst. B69 (2013) 249-259). 
;
_refine_ls_abs_structure_Flack 0.08(6)
_refine_ls_extinction_method none
_refine_ls_goodness_of_fit_ref 1.031
_refine_ls_hydrogen_treatment constr
_refine_ls_matrix_type full
_refine_ls_number_parameters 212
_refine_ls_number_reflns 3550
_refine_ls_number_restraints 6
_refine_ls_restrained_S_all 1.043
_refine_ls_R_factor_all 0.0302
_refine_ls_R_factor_gt 0.0296
_refine_ls_shift/su_max 0.000
_refine_ls_shift/su_mean 0.000
_refine_ls_structure_factor_coef Fsqd
_refine_ls_weighting_details 'w=1/[\s^2^(Fo^2^)+(0.0460P)^2^+0.2669P] where P=(Fo^2^+2Fc^2^)/3'
_refine_ls_weighting_scheme calc
_refine_ls_wR_factor_gt 0.0799
_refine_ls_wR_factor_ref 0.0804
_reflns_Friedel_coverage 0.739
_reflns_Friedel_fraction_full 0.999
_reflns_Friedel_fraction_max 0.981
_reflns_number_gt 3484
_reflns_number_total 3550
_reflns_threshold_expression 'I > 2\s(I)'
_cod_data_source_file d5ra00208g2.cif
_cod_data_source_block ic22934
_cod_database_code 7249949
_shelx_shelxl_version_number 2019/1
_shelx_space_group_comment
; 
The symmetry employed for this shelxl refinement is uniquely defined 
by the following loop, which should always be used as a source of 
symmetry information in preference to the above space-group names. 
They are only intended as comments. 
;
_shelx_estimated_absorpt_t_min 0.901
_shelx_estimated_absorpt_t_max 0.935

loop_
_space_group_symop_operation_xyz
'x, y, z'
'-x+1/2, -y, z+1/2'
'-x, y+1/2, -z+1/2'
'x+1/2, -y+1/2, -z'

loop_
_atom_site_label
_atom_site_type_symbol
_atom_site_fract_x
_atom_site_fract_y
_atom_site_fract_z
_atom_site_U_iso_or_equiv
_atom_site_adp_type
_atom_site_occupancy
_atom_site_site_symmetry_order
_atom_site_calc_flag
_atom_site_refinement_flags_posn
_atom_site_refinement_flags_adp
_atom_site_refinement_flags_occupancy
_atom_site_disorder_assembly
_atom_site_disorder_group
O1 O 0.15320(10) 0.50396(11) 0.17744(9) 0.0301(3) Uani 1 1 d . . . . .
H1 H 0.096783 0.461627 0.155894 0.045 Uiso 1 1 calc R U . . .
O2 O 0.01803(10) 0.69114(10) 0.36427(8) 0.0260(2) Uani 1 1 d . . . . .
O3 O 0.04574(11) 0.87378(10) 0.40262(8) 0.0314(3) Uani 1 1 d . . . . .
C1 C 0.39690(15) 0.74683(16) 0.29815(12) 0.0283(3) Uani 1 1 d . . . . .
C2 C 0.32865(14) 0.67832(16) 0.24249(11) 0.0275(3) Uani 1 1 d . . . . .
H2 H 0.363638 0.606111 0.223058 0.033 Uiso 1 1 calc R U . . .
C3 C 0.20175(14) 0.70480(14) 0.20777(11) 0.0245(3) Uani 1 1 d . . . . .
H3 H 0.171863 0.773647 0.245023 0.029 Uiso 1 1 calc R U . . .
C4 C 0.19569(16) 0.73874(15) 0.10285(11) 0.0295(3) Uani 1 1 d . . . . .
C5 C 0.07227(17) 0.70360(18) 0.06417(13) 0.0363(4) Uani 1 1 d . . . . .
H5A H 0.081096 0.642543 0.014651 0.044 Uiso 1 1 calc R U . . .
H5B H 0.029621 0.771799 0.036147 0.044 Uiso 1 1 calc R U . . .
C6 C 0.00183(15) 0.65653(16) 0.14988(12) 0.0303(4) Uani 1 1 d . . . . .
H6A H -0.055488 0.593850 0.130471 0.036 Uiso 1 1 calc R U . . .
H6B H -0.045002 0.719645 0.181532 0.036 Uiso 1 1 calc R U . . .
C7 C 0.10217(14) 0.60834(14) 0.21620(11) 0.0241(3) Uani 1 1 d . . . . .
C8 C 0.05621(14) 0.58005(14) 0.31862(12) 0.0251(3) Uani 1 1 d . . . . .
C9 C 0.14888(16) 0.50734(15) 0.37660(12) 0.0303(4) Uani 1 1 d . . . . .
H9A H 0.127009 0.423561 0.371559 0.036 Uiso 1 1 calc R U . . .
H9B H 0.231450 0.517536 0.348728 0.036 Uiso 1 1 calc R U . . .
C10 C 0.15281(18) 0.54207(15) 0.48235(12) 0.0337(4) Uani 1 1 d . . . . .
H10A H 0.069116 0.558358 0.505943 0.040 Uiso 1 1 calc R U . . .
H10B H 0.188193 0.477865 0.520809 0.040 Uiso 1 1 calc R U . . .
C11 C 0.23038(16) 0.64891(16) 0.49014(11) 0.0305(4) Uani 1 1 d . . . . .
H11 H 0.301236 0.644270 0.529198 0.037 Uiso 1 1 calc R U . . .
C12 C 0.20840(14) 0.75018(14) 0.44683(10) 0.0256(3) Uani 1 1 d . . . . .
C13 C 0.30141(15) 0.84720(16) 0.44196(12) 0.0313(4) Uani 1 1 d . . . . .
H13A H 0.369758 0.829843 0.486073 0.038 Uiso 1 1 calc R U . . .
H13B H 0.262987 0.921435 0.462497 0.038 Uiso 1 1 calc R U . . .
C14 C 0.35197(16) 0.86123(15) 0.33956(12) 0.0305(4) Uani 1 1 d . . . . .
H14A H 0.286725 0.893221 0.298123 0.037 Uiso 1 1 calc R U . . .
H14B H 0.420317 0.918077 0.340308 0.037 Uiso 1 1 calc R U . . .
C15 C 0.52679(16) 0.71429(19) 0.32810(15) 0.0407(4) Uani 1 1 d . . . . .
H15 H 0.542293 0.755043 0.389954 0.049 Uiso 1 1 calc R U . . .
C16 C 0.5466(2) 0.5846(2) 0.34648(18) 0.0519(6) Uani 1 1 d . . . . .
H16A H 0.629097 0.572298 0.372032 0.078 Uiso 1 1 calc R U . . .
H16B H 0.537581 0.541301 0.286667 0.078 Uiso 1 1 calc R U . . .
H16C H 0.485911 0.556726 0.392594 0.078 Uiso 1 1 calc R U . . .
C17 C 0.6195(2) 0.7619(4) 0.2581(3) 0.0907(12) Uani 1 1 d . U . . .
H17A H 0.702292 0.749310 0.283008 0.136 Uiso 1 1 calc R U . . .
H17B H 0.605586 0.845769 0.248970 0.136 Uiso 1 1 calc R U . . .
H17C H 0.610741 0.721340 0.196974 0.136 Uiso 1 1 calc R U . . .
C18 C 0.28438(19) 0.79225(19) 0.05526(14) 0.0431(5) Uani 1 1 d . . . . .
H18A H 0.273076 0.812110 -0.009854 0.052 Uiso 1 1 calc R U . . .
H18B H 0.359215 0.810714 0.086296 0.052 Uiso 1 1 calc R U . . .
C19 C -0.06543(16) 0.51445(17) 0.31640(14) 0.0363(4) Uani 1 1 d . . . . .
H19A H -0.057703 0.445350 0.275560 0.055 Uiso 1 1 calc R U . . .
H19B H -0.129425 0.565868 0.291104 0.055 Uiso 1 1 calc R U . . .
H19C H -0.087286 0.490014 0.381112 0.055 Uiso 1 1 calc R U . . .
C20 C 0.08841(14) 0.77553(14) 0.40184(10) 0.0232(3) Uani 1 1 d . . . . .

loop_
_atom_site_aniso_label
_atom_site_aniso_U_11
_atom_site_aniso_U_22
_atom_site_aniso_U_33
_atom_site_aniso_U_23
_atom_site_aniso_U_13
_atom_site_aniso_U_12
O1 0.0261(5) 0.0284(6) 0.0357(6) -0.0112(5) -0.0010(5) 0.0010(5)
O2 0.0211(5) 0.0264(6) 0.0304(5) -0.0037(4) 0.0027(4) 0.0030(4)
O3 0.0352(6) 0.0250(6) 0.0339(6) -0.0006(5) -0.0035(5) 0.0075(5)
C1 0.0221(7) 0.0346(9) 0.0282(8) -0.0002(7) -0.0007(6) -0.0028(6)
C2 0.0212(7) 0.0318(8) 0.0294(7) -0.0036(7) 0.0031(6) -0.0004(6)
C3 0.0221(7) 0.0271(8) 0.0242(7) -0.0039(6) 0.0021(6) -0.0015(6)
C4 0.0311(8) 0.0311(8) 0.0264(7) -0.0026(7) 0.0020(6) 0.0032(7)
C5 0.0354(9) 0.0446(10) 0.0290(8) 0.0001(7) -0.0054(7) 0.0008(8)
C6 0.0245(7) 0.0327(9) 0.0338(8) -0.0029(7) -0.0052(6) 0.0003(7)
C7 0.0205(7) 0.0243(8) 0.0276(7) -0.0052(6) 0.0001(6) 0.0006(6)
C8 0.0241(7) 0.0208(7) 0.0305(8) -0.0031(6) 0.0026(6) 0.0010(6)
C9 0.0330(8) 0.0219(8) 0.0360(9) 0.0025(7) 0.0021(7) 0.0041(7)
C10 0.0407(9) 0.0290(9) 0.0314(8) 0.0083(7) 0.0033(7) 0.0074(7)
C11 0.0321(8) 0.0361(9) 0.0233(7) 0.0008(7) -0.0016(6) 0.0085(7)
C12 0.0263(7) 0.0286(8) 0.0219(7) -0.0026(6) -0.0005(6) 0.0033(6)
C13 0.0299(8) 0.0336(9) 0.0304(8) -0.0056(7) -0.0052(7) -0.0011(7)
C14 0.0287(8) 0.0302(9) 0.0325(8) -0.0009(7) -0.0051(6) -0.0057(7)
C15 0.0249(8) 0.0477(11) 0.0495(10) -0.0088(9) -0.0078(8) 0.0002(8)
C16 0.0384(10) 0.0580(14) 0.0593(13) -0.0095(11) -0.0125(10) 0.0149(10)
C17 0.0254(10) 0.118(3) 0.128(3) 0.045(2) 0.0118(14) -0.0016(14)
C18 0.0409(10) 0.0537(12) 0.0346(9) 0.0059(8) 0.0088(8) -0.0006(9)
C19 0.0300(8) 0.0343(9) 0.0448(10) -0.0039(8) 0.0068(7) -0.0091(7)
C20 0.0254(7) 0.0247(8) 0.0195(6) 0.0008(6) 0.0027(6) 0.0031(6)

loop_
_atom_type_symbol
_atom_type_description
_atom_type_scat_dispersion_real
_atom_type_scat_dispersion_imag
_atom_type_scat_source
C C 0.0181 0.0091 'International Tables Vol C Tables 4.2.6.8 and 6.1.1.4'
H H 0.0000 0.0000 'International Tables Vol C Tables 4.2.6.8 and 6.1.1.4'
O O 0.0492 0.0322 'International Tables Vol C Tables 4.2.6.8 and 6.1.1.4'

loop_
_geom_angle_atom_site_label_1
_geom_angle_atom_site_label_2
_geom_angle_atom_site_label_3
_geom_angle
_geom_angle_site_symmetry_1
_geom_angle_site_symmetry_3
_geom_angle_publ_flag
C20 O2 C8 128.69(12) . . ?
C2 C1 C14 123.46(15) . . ?
C2 C1 C15 122.53(17) . . ?
C14 C1 C15 113.99(15) . . ?
C1 C2 C3 126.02(16) . . ?
C2 C3 C4 113.92(13) . . ?
C2 C3 C7 118.60(14) . . ?
C4 C3 C7 102.94(13) . . ?
C18 C4 C5 126.48(17) . . ?
C18 C4 C3 124.91(17) . . ?
C5 C4 C3 108.60(14) . . ?
C4 C5 C6 105.12(14) . . ?
C5 C6 C7 104.13(14) . . ?
O1 C7 C6 110.32(13) . . ?
O1 C7 C3 106.97(12) . . ?
C6 C7 C3 101.42(13) . . ?
O1 C7 C8 107.74(13) . . ?
C6 C7 C8 113.78(13) . . ?
C3 C7 C8 116.33(12) . . ?
O2 C8 C19 100.67(12) . . ?
O2 C8 C9 114.74(13) . . ?
C19 C8 C9 108.48(14) . . ?
O2 C8 C7 108.17(12) . . ?
C19 C8 C7 111.35(13) . . ?
C9 C8 C7 112.82(13) . . ?
C10 C9 C8 112.87(14) . . ?
C11 C10 C9 107.36(14) . . ?
C12 C11 C10 125.28(15) . . ?
C11 C12 C20 121.62(15) . . ?
C11 C12 C13 122.72(15) . . ?
C20 C12 C13 115.64(14) . . ?
C12 C13 C14 111.04(13) . . ?
C1 C14 C13 112.50(14) . . ?
C17 C15 C16 111.5(2) . . ?
C17 C15 C1 110.85(19) . . ?
C16 C15 C1 114.64(17) . . ?
O3 C20 O2 116.65(14) . . ?
O3 C20 C12 121.00(14) . . ?
O2 C20 C12 122.20(13) . . ?

loop_
_geom_bond_atom_site_label_1
_geom_bond_atom_site_label_2
_geom_bond_distance
_geom_bond_site_symmetry_2
_geom_bond_publ_flag
O1 C7 1.4254(19) . ?
O2 C20 1.3419(19) . ?
O2 C8 1.4828(19) . ?
O3 C20 1.2165(19) . ?
C1 C2 1.334(2) . ?
C1 C14 1.514(2) . ?
C1 C15 1.526(2) . ?
C2 C3 1.500(2) . ?
C3 C4 1.525(2) . ?
C3 C7 1.554(2) . ?
C4 C18 1.326(3) . ?
C4 C5 1.508(2) . ?
C5 C6 1.526(3) . ?
C6 C7 1.540(2) . ?
C7 C8 1.557(2) . ?
C8 C19 1.526(2) . ?
C8 C9 1.542(2) . ?
C9 C10 1.537(2) . ?
C10 C11 1.491(3) . ?
C11 C12 1.330(2) . ?
C12 C20 1.484(2) . ?
C12 C13 1.506(2) . ?
C13 C14 1.548(2) . ?
C15 C17 1.512(4) . ?
C15 C16 1.521(3) . ?
